data_2228266
loop_
_publ_author_name
'Silva, Patr\'icia'
'Fernandes, Jos\'e A.'
'Almeida Paz, Filipe A.'

_publ_section_title
;
 <i>catena</i>-Poly[[triaquachlorido-\m~3~-malonato-cerium(III)]
 hemihydrate]
;
_journal_coeditor_code CV2789
_journal_issue 12
_journal_name_full 'Acta Crystallographica Section E'
_journal_page_first m1514
_journal_page_last m1515
_journal_paper_doi 10.1107/S1600536810044727
_journal_volume 66
_journal_year 2010
_chemical_formula_iupac '[Ce (C3 H2 O4) Cl (H2 O)3], 0.5H2 O'
_chemical_formula_moiety '2(C3 H8 Ce Cl O7), H2 O'
_chemical_formula_sum 'C6 H18 Ce2 Cl2 O15'
_chemical_formula_weight 681.34
_chemical_name_systematic
;
<i>catena</i>-Poly[[triaquachlorido-\m~3~-malonato-cerium(III)] hemihydrate]
;
_space_group_IT_number 14
_symmetry_cell_setting monoclinic
_symmetry_space_group_name_Hall '-P 2ybc'
_symmetry_space_group_name_H-M 'P 1 21/c 1'
_atom_sites_solution_hydrogens geom
_atom_sites_solution_primary direct
_atom_sites_solution_secondary difmap
_cell_angle_alpha 90.00
_cell_angle_beta 99.9490(10)
_cell_angle_gamma 90.00
_cell_formula_units_Z 2
_cell_length_a 7.6340(2)
_cell_length_b 14.3065(3)
_cell_length_c 8.7370(2)
_cell_measurement_reflns_used 6974
_cell_measurement_temperature 150(2)
_cell_measurement_theta_max 29.14
_cell_measurement_theta_min 3.06
_cell_volume 939.87(4)
_computing_cell_refinement 'SAINT-Plus (Bruker, 2005)'
_computing_data_collection 'APEX2 (Bruker, 2006)'
_computing_data_reduction 'SAINT-Plus (Bruker, 2005)'
_computing_molecular_graphics 'DIAMOND (Brandenburg, 2009)'
_computing_publication_material 'SHELXTL (Sheldrick, 2008)'
_computing_structure_refinement 'SHELXTL (Sheldrick, 2008)'
_computing_structure_solution 'SHELXTL (Sheldrick, 2008)'
_diffrn_ambient_temperature 150(2)
_diffrn_measured_fraction_theta_full 0.997
_diffrn_measured_fraction_theta_max 0.997
_diffrn_measurement_device_type 'Bruker X8 Kappa CCD APEXII'
_diffrn_measurement_method '\w and \f'
_diffrn_radiation_monochromator graphite
_diffrn_radiation_source 'fine-focus sealed tube'
_diffrn_radiation_type MoK\a
_diffrn_radiation_wavelength 0.71073
_diffrn_reflns_av_R_equivalents 0.0279
_diffrn_reflns_av_sigmaI/netI 0.0233
_diffrn_reflns_limit_h_max 10
_diffrn_reflns_limit_h_min -7
_diffrn_reflns_limit_k_max 18
_diffrn_reflns_limit_k_min -19
_diffrn_reflns_limit_l_max 11
_diffrn_reflns_limit_l_min -11
_diffrn_reflns_number 8271
_diffrn_reflns_theta_full 29.12
_diffrn_reflns_theta_max 29.12
_diffrn_reflns_theta_min 3.70
_diffrn_standards_number 0
_exptl_absorpt_coefficient_mu 5.133
_exptl_absorpt_correction_T_max 0.4939
_exptl_absorpt_correction_T_min 0.3487
_exptl_absorpt_correction_type multi-scan
_exptl_absorpt_process_details '(SADABS; Sheldrick, 1998)'
_exptl_crystal_colour Colourless
_exptl_crystal_density_diffrn 2.408
_exptl_crystal_density_method 'not measured'
_exptl_crystal_description Block
_exptl_crystal_F_000 648
_exptl_crystal_size_max 0.26
_exptl_crystal_size_mid 0.16
_exptl_crystal_size_min 0.16
_refine_diff_density_max 1.461
_refine_diff_density_min -1.774
_refine_ls_extinction_coef 0.0139(5)
_refine_ls_extinction_expression Fc^*^=kFc[1+0.001xFc^2^\l^3^/sin(2\q)]^-1/4^
_refine_ls_extinction_method 'SHELXTL (Sheldrick, 2008)'
_refine_ls_goodness_of_fit_ref 1.174
_refine_ls_hydrogen_treatment mixed
_refine_ls_matrix_type full
_refine_ls_number_parameters 143
_refine_ls_number_reflns 2514
_refine_ls_number_restraints 12
_refine_ls_restrained_S_all 1.172
_refine_ls_R_factor_all 0.0219
_refine_ls_R_factor_gt 0.0212
_refine_ls_shift/su_max 0.001
_refine_ls_shift/su_mean 0.000
_refine_ls_structure_factor_coef Fsqd
_refine_ls_weighting_details 'calc w=1/[\s^2^(Fo^2^)+(0.0241P)^2^+1.2954P] where P=(Fo^2^+2Fc^2^)/3'
_refine_ls_weighting_scheme calc
_refine_ls_wR_factor_gt 0.0524
_refine_ls_wR_factor_ref 0.0528
_reflns_number_gt 2481
_reflns_number_total 2514
_reflns_threshold_expression I>2\s(I)
_cod_data_source_file cv2789.cif
_cod_data_source_block I
_cod_original_sg_symbol_H-M 'P 21/c'
_cod_database_code 2228266
_cod_database_fobs_code 2228266

loop_
_symmetry_equiv_pos_as_xyz
'x, y, z'
'-x, y+1/2, -z+1/2'
'-x, -y, -z'
'x, -y-1/2, z-1/2'

loop_
_atom_site_type_symbol
_atom_site_label
_atom_site_fract_x
_atom_site_fract_y
_atom_site_fract_z
_atom_site_U_iso_or_equiv
_atom_site_adp_type
_atom_site_calc_flag
_atom_site_refinement_flags
_atom_site_occupancy
_atom_site_disorder_assembly
_atom_site_disorder_group
Ce Ce1 0.742523(15) -0.079259(8) 0.986480(14) 0.00713(7) Uani d . 1 . .
Cl Cl1 0.93077(9) -0.10017(4) 1.30370(7) 0.01792(13) Uani d . 1 . .
O O1 0.9184(2) 0.07240(11) 1.0558(2) 0.0110(3) Uani d . 1 . .
O O2 1.1044(2) 0.14538(12) 1.23544(19) 0.0126(3) Uani d . 1 . .
O O3 0.5892(2) 0.03721(11) 1.12981(19) 0.0100(3) Uani d . 1 . .
O O4 0.4894(2) 0.16117(13) 1.2331(2) 0.0187(4) Uani d . 1 . .
C C1 0.9494(3) 0.11752(15) 1.1829(3) 0.0089(4) Uani d . 1 . .
C C2 0.8055(3) 0.14023(19) 1.2763(3) 0.0166(5) Uani d . 1 . .
H H2A 0.8375 0.1100 1.3793 0.020 Uiso calc R 1 . .
H H2B 0.8066 0.2086 1.2938 0.020 Uiso calc R 1 . .
C C3 0.6181(3) 0.11199(16) 1.2087(3) 0.0113(4) Uani d . 1 . .
O O1W 0.8161(3) -0.24629(12) 1.0159(2) 0.0186(4) Uani d D 1 . .
H H1X 0.844(5) -0.2811(19) 0.932(2) 0.028 Uiso d D 1 . .
H H1Y 0.844(5) -0.2812(19) 1.1084(19) 0.028 Uiso d D 1 . .
O O2W 0.7066(2) 0.03997(12) 0.7602(2) 0.0139(3) Uani d D 1 . .
H H2X 0.815(2) 0.065(2) 0.740(3) 0.021 Uiso d D 1 . .
H H2Y 0.635(3) 0.021(2) 0.667(2) 0.021 Uiso d D 1 . .
O O3W 0.5195(3) -0.16461(12) 1.1230(2) 0.0185(4) Uani d D 1 . .
H H3X 0.518(5) -0.2259(10) 1.164(4) 0.028 Uiso d D 1 . .
H H3Y 0.439(4) -0.1266(17) 1.167(4) 0.028 Uiso d D 1 . .
O O4W 0.4133(5) 0.0545(3) 0.5211(4) 0.0186(7) Uani d PD 0.50 . .
H H4X 0.318(7) 0.066(4) 0.576(8) 0.028 Uiso d PD 0.50 . .
H H4Y 0.435(9) 0.109(3) 0.465(7) 0.028 Uiso d PD 0.50 . .

loop_
_atom_site_aniso_label
_atom_site_aniso_U_11
_atom_site_aniso_U_22
_atom_site_aniso_U_33
_atom_site_aniso_U_12
_atom_site_aniso_U_13
_atom_site_aniso_U_23
Ce1 0.00713(9) 0.00740(9) 0.00779(9) -0.00056(4) 0.00394(5) -0.00129(3)
Cl1 0.0202(3) 0.0217(3) 0.0116(3) -0.0073(2) 0.0020(2) 0.0043(2)
O1 0.0114(8) 0.0119(7) 0.0108(8) -0.0008(6) 0.0051(6) -0.0046(6)
O2 0.0086(8) 0.0182(8) 0.0116(7) -0.0021(6) 0.0034(6) -0.0050(6)
O3 0.0094(8) 0.0096(7) 0.0118(7) -0.0012(6) 0.0040(6) -0.0031(6)
O4 0.0094(8) 0.0192(8) 0.0285(10) 0.0005(7) 0.0062(7) -0.0146(7)
C1 0.0091(10) 0.0076(9) 0.0108(9) 0.0003(7) 0.0038(8) 0.0005(7)
C2 0.0078(11) 0.0253(12) 0.0180(11) -0.0024(9) 0.0061(9) -0.0128(10)
C3 0.0095(10) 0.0140(10) 0.0118(10) -0.0024(8) 0.0062(8) -0.0034(8)
O1W 0.0330(11) 0.0132(8) 0.0111(8) 0.0097(8) 0.0078(7) 0.0013(6)
O2W 0.0112(8) 0.0178(8) 0.0133(8) -0.0016(6) 0.0036(6) 0.0001(6)
O3W 0.0198(9) 0.0112(7) 0.0288(10) 0.0021(7) 0.0159(8) 0.0049(7)
O4W 0.0189(19) 0.0240(18) 0.0134(16) 0.0028(16) 0.0043(14) 0.0011(14)

loop_
_atom_type_symbol
_atom_type_description
_atom_type_scat_dispersion_real
_atom_type_scat_dispersion_imag
_atom_type_scat_source
C C 0.0033 0.0016 'International Tables Vol C Tables 4.2.6.8 and 6.1.1.4'
H H 0.0000 0.0000 'International Tables Vol C Tables 4.2.6.8 and 6.1.1.4'
O O 0.0106 0.0060 'International Tables Vol C Tables 4.2.6.8 and 6.1.1.4'
Cl Cl 0.1484 0.1585 'International Tables Vol C Tables 4.2.6.8 and 6.1.1.4'
Ce Ce -0.2486 2.6331 'International Tables Vol C Tables 4.2.6.8 and 6.1.1.4'

loop_
_geom_angle_atom_site_label_1
_geom_angle_atom_site_label_2
_geom_angle_atom_site_label_3
_geom_angle_site_symmetry_1
_geom_angle_site_symmetry_3
_geom_angle
_geom_angle_publ_flag
O1W Ce1 O3 . . 135.69(6) ?
O1W Ce1 O3W . . 69.19(6) ?
O3 Ce1 O3W . . 71.11(5) ?
O1W Ce1 O1 . . 134.11(7) ?
O3 Ce1 O1 . . 65.71(5) ?
O3W Ce1 O1 . . 131.12(6) ?
O1W Ce1 O2W . . 135.43(6) ?
O3 Ce1 O2W . . 86.92(5) ?
O3W Ce1 O2W . . 132.90(6) ?
O1 Ce1 O2W . . 66.78(6) ?
O1W Ce1 O2 . 3_757 66.52(6) ?
O3 Ce1 O2 . 3_757 157.66(5) ?
O3W Ce1 O2 . 3_757 126.49(6) ?
O1 Ce1 O2 . 3_757 101.46(5) ?
O2W Ce1 O2 . 3_757 70.93(5) ?
O1W Ce1 O3 . 3_657 116.75(6) ?
O3 Ce1 O3 . 3_657 62.43(6) ?
O3W Ce1 O3 . 3_657 67.32(6) ?
O1 Ce1 O3 . 3_657 109.09(5) ?
O2W Ce1 O3 . 3_657 65.58(5) ?
O2 Ce1 O3 3_757 3_657 108.72(5) ?
O1W Ce1 O4 . 3_657 75.98(6) ?
O3 Ce1 O4 . 3_657 110.26(5) ?
O3W Ce1 O4 . 3_657 73.16(6) ?
O1 Ce1 O4 . 3_657 143.27(6) ?
O2W Ce1 O4 . 3_657 76.65(6) ?
O2 Ce1 O4 3_757 3_657 68.32(5) ?
O3 Ce1 O4 3_657 3_657 48.92(5) ?
O1W Ce1 O1 . 3_757 80.87(6) ?
O3 Ce1 O1 . 3_757 126.38(5) ?
O3W Ce1 O1 . 3_757 145.13(6) ?
O1 Ce1 O1 . 3_757 61.54(6) ?
O2W Ce1 O1 . 3_757 81.26(6) ?
O2 Ce1 O1 3_757 3_757 48.93(5) ?
O3 Ce1 O1 3_657 3_757 145.80(5) ?
O4 Ce1 O1 3_657 3_757 117.21(5) ?
O1W Ce1 Cl1 . . 74.57(5) ?
O3 Ce1 Cl1 . . 77.74(4) ?
O3W Ce1 Cl1 . . 76.42(5) ?
O1 Ce1 Cl1 . . 73.15(4) ?
O2W Ce1 Cl1 . . 139.90(4) ?
O2 Ce1 Cl1 3_757 . 117.38(4) ?
O3 Ce1 Cl1 3_657 . 132.52(4) ?
O4 Ce1 Cl1 3_657 . 143.42(5) ?
O1 Ce1 Cl1 3_757 . 78.76(4) ?
O1W Ce1 C3 . 3_657 94.47(7) ?
O3 Ce1 C3 . 3_657 85.75(6) ?
O3W Ce1 C3 . 3_657 64.67(6) ?
O1 Ce1 C3 . 3_657 130.83(6) ?
O2W Ce1 C3 . 3_657 72.81(6) ?
O2 Ce1 C3 3_757 3_657 90.33(6) ?
O3 Ce1 C3 3_657 3_657 24.86(5) ?
O4 Ce1 C3 3_657 3_657 24.56(6) ?
O1 Ce1 C3 3_757 3_657 137.52(6) ?
Cl1 Ce1 C3 . 3_657 140.88(5) ?
O1W Ce1 C1 . 3_757 72.16(6) ?
O3 Ce1 C1 . 3_757 146.63(6) ?
O3W Ce1 C1 . 3_757 140.97(6) ?
O1 Ce1 C1 . 3_757 81.37(6) ?
O2W Ce1 C1 . 3_757 74.66(6) ?
O2 Ce1 C1 3_757 3_757 24.25(6) ?
O3 Ce1 C1 3_657 3_757 128.90(6) ?
O4 Ce1 C1 3_657 3_757 92.55(6) ?
O1 Ce1 C1 3_757 3_757 24.68(6) ?
Cl1 Ce1 C1 . 3_757 98.57(4) ?
C3 Ce1 C1 3_657 3_757 113.88(6) ?
C1 O1 Ce1 . . 130.24(15) ?
C1 O1 Ce1 . 3_757 93.64(14) ?
Ce1 O1 Ce1 . 3_757 118.46(6) ?
C1 O2 Ce1 . 3_757 97.36(13) ?
C3 O3 Ce1 . . 141.45(15) ?
C3 O3 Ce1 . 3_657 94.72(14) ?
Ce1 O3 Ce1 . 3_657 117.57(6) ?
C3 O4 Ce1 . 3_657 94.24(14) ?
O2 C1 O1 . . 120.1(2) ?
O2 C1 C2 . . 117.4(2) ?
O1 C1 C2 . . 122.5(2) ?
O2 C1 Ce1 . 3_757 58.39(12) ?
O1 C1 Ce1 . 3_757 61.67(12) ?
C2 C1 Ce1 . 3_757 175.81(16) ?
C3 C2 C1 . . 117.41(19) ?
C3 C2 H2A . . 107.9 ?
C1 C2 H2A . . 107.9 ?
C3 C2 H2B . . 107.9 ?
C1 C2 H2B . . 107.9 ?
H2A C2 H2B . . 107.2 ?
O4 C3 O3 . . 119.7(2) ?
O4 C3 C2 . . 120.1(2) ?
O3 C3 C2 . . 120.2(2) ?
O4 C3 Ce1 . 3_657 61.20(12) ?
O3 C3 Ce1 . 3_657 60.43(12) ?
C2 C3 Ce1 . 3_657 167.62(17) ?
Ce1 O1W H1X . . 120.7(18) ?
Ce1 O1W H1Y . . 128.3(18) ?
H1X O1W H1Y . . 109.8(14) ?
Ce1 O2W H2X . . 114(2) ?
Ce1 O2W H2Y . . 116.0(19) ?
H2X O2W H2Y . . 110.2(15) ?
Ce1 O3W H3X . . 132.1(19) ?
Ce1 O3W H3Y . . 116.4(19) ?
H3X O3W H3Y . . 109(3) ?
H4X O4W H4Y . . 110.0(16) ?

loop_
_geom_bond_atom_site_label_1
_geom_bond_atom_site_label_2
_geom_bond_site_symmetry_2
_geom_bond_distance
_geom_bond_publ_flag
Ce1 O1W . 2.4580(17) yes
Ce1 O3 . 2.4940(16) yes
Ce1 O3W . 2.5525(18) yes
Ce1 O1 . 2.5683(16) yes
Ce1 O2W . 2.5895(17) yes
Ce1 O2 3_757 2.6083(16) yes
Ce1 O3 3_657 2.6304(17) yes
Ce1 O4 3_657 2.6487(18) yes
Ce1 O1 3_757 2.6793(18) yes
Ce1 Cl1 . 2.9086(6) yes
Ce1 C3 3_657 3.014(2) ?
Ce1 C1 3_757 3.038(2) ?
O1 C1 . 1.271(3) ?
O1 Ce1 3_757 2.6793(18) ?
O2 C1 . 1.258(3) ?
O2 Ce1 3_757 2.6083(16) ?
O3 C3 . 1.271(3) ?
O3 Ce1 3_657 2.6304(17) ?
O4 C3 . 1.256(3) ?
O4 Ce1 3_657 2.6487(18) ?
C1 C2 . 1.512(3) ?
C1 Ce1 3_757 3.038(2) ?
C2 C3 . 1.505(3) ?
C2 H2A . 0.9900 ?
C2 H2B . 0.9900 ?
C3 Ce1 3_657 3.014(2) ?
O1W H1X . 0.943(10) ?
O1W H1Y . 0.943(10) ?
O2W H2X . 0.944(10) ?
O2W H2Y . 0.941(10) ?
O3W H3X . 0.947(10) ?
O3W H3Y . 0.95(3) ?
O4W H4X . 0.947(10) ?
O4W H4Y . 0.947(10) ?

loop_
_geom_hbond_atom_site_label_D
_geom_hbond_atom_site_label_H
_geom_hbond_atom_site_label_A
_geom_hbond_site_symmetry_A
_geom_hbond_distance_DH
_geom_hbond_distance_HA
_geom_hbond_distance_DA
_geom_hbond_angle_DHA
O1W H1X Cl1 4 0.943(10) 2.197(15) 3.0967(18) 159(2)
O1W H1Y O2 2_747 0.943(10) 1.712(11) 2.652(2) 174(3)
O2W H2X Cl1 3_757 0.944(10) 2.106(11) 3.0416(19) 171(3)
O2W H2Y O4W 3_656 0.941(10) 1.944(18) 2.816(4) 153(3)
O2W H2Y O4W . 0.941(10) 2.00(2) 2.793(4) 141(3)
O3W H3X O4 2_647 0.947(10) 1.856(11) 2.798(2) 173(3)
O3W H3Y O2W 3_657 0.95(3) 1.85(3) 2.794(3) 173(3)
O4W H4X Cl1 3_657 0.947(10) 2.380(12) 3.326(4) 176(6)
O4W H4Y O4 1_554 0.947(10) 2.26(4) 3.083(4) 144(5)

loop_
_geom_torsion_atom_site_label_1
_geom_torsion_atom_site_label_2
_geom_torsion_atom_site_label_3
_geom_torsion_atom_site_label_4
_geom_torsion_site_symmetry_1
_geom_torsion_site_symmetry_2
_geom_torsion_site_symmetry_3
_geom_torsion_site_symmetry_4
_geom_torsion
_geom_torsion_publ_flag
O1W Ce1 O1 C1 . . . . -84.6(2) ?
O3 Ce1 O1 C1 . . . . 46.42(19) ?
O3W Ce1 O1 C1 . . . . 16.4(2) ?
O2W Ce1 O1 C1 . . . . 143.9(2) ?
O2 Ce1 O1 C1 3_757 . . . -152.87(19) ?
O3 Ce1 O1 C1 3_657 . . . 92.5(2) ?
O4 Ce1 O1 C1 3_657 . . . 138.16(18) ?
O1 Ce1 O1 C1 3_757 . . . -123.6(2) ?
Cl1 Ce1 O1 C1 . . . . -37.46(19) ?
C3 Ce1 O1 C1 3_657 . . . 106.6(2) ?
C1 Ce1 O1 C1 3_757 . . . -139.21(18) ?
O1W Ce1 O1 Ce1 . . . 3_757 39.03(11) ?
O3 Ce1 O1 Ce1 . . . 3_757 170.01(9) ?
O3W Ce1 O1 Ce1 . . . 3_757 139.96(7) ?
O2W Ce1 O1 Ce1 . . . 3_757 -92.54(8) ?
O2 Ce1 O1 Ce1 3_757 . . 3_757 -29.27(8) ?
O3 Ce1 O1 Ce1 3_657 . . 3_757 -143.90(7) ?
O4 Ce1 O1 Ce1 3_657 . . 3_757 -98.25(10) ?
O1 Ce1 O1 Ce1 3_757 . . 3_757 0.0 ?
Cl1 Ce1 O1 Ce1 . . . 3_757 86.13(7) ?
C3 Ce1 O1 Ce1 3_657 . . 3_757 -129.82(8) ?
C1 Ce1 O1 Ce1 3_757 . . 3_757 -15.61(7) ?
O1W Ce1 O3 C3 . . . . 115.4(2) ?
O3W Ce1 O3 C3 . . . . 142.8(3) ?
O1 Ce1 O3 C3 . . . . -13.7(2) ?
O2W Ce1 O3 C3 . . . . -79.6(2) ?
O2 Ce1 O3 C3 3_757 . . . -72.1(3) ?
O3 Ce1 O3 C3 3_657 . . . -143.5(3) ?
O4 Ce1 O3 C3 3_657 . . . -154.1(2) ?
O1 Ce1 O3 C3 3_757 . . . -2.8(3) ?
Cl1 Ce1 O3 C3 . . . . 63.1(2) ?
C3 Ce1 O3 C3 3_657 . . . -152.5(2) ?
C1 Ce1 O3 C3 3_757 . . . -23.8(3) ?
O1W Ce1 O3 Ce1 . . . 3_657 -101.07(10) ?
O3W Ce1 O3 Ce1 . . . 3_657 -73.68(8) ?
O1 Ce1 O3 Ce1 . . . 3_657 129.82(8) ?
O2W Ce1 O3 Ce1 . . . 3_657 63.96(7) ?
O2 Ce1 O3 Ce1 3_757 . . 3_657 71.47(16) ?
O3 Ce1 O3 Ce1 3_657 . . 3_657 0.0 ?
O4 Ce1 O3 Ce1 3_657 . . 3_657 -10.60(9) ?
O1 Ce1 O3 Ce1 3_757 . . 3_657 140.74(6) ?
Cl1 Ce1 O3 Ce1 . . . 3_657 -153.33(7) ?
C3 Ce1 O3 Ce1 3_657 . . 3_657 -9.01(7) ?
C1 Ce1 O3 Ce1 3_757 . . 3_657 119.68(10) ?
Ce1 O2 C1 O1 3_757 . . . -0.2(2) ?
Ce1 O2 C1 C2 3_757 . . . 179.99(18) ?
Ce1 O1 C1 O2 . . . . 133.00(19) ?
Ce1 O1 C1 O2 3_757 . . . 0.2(2) ?
Ce1 O1 C1 C2 . . . . -47.2(3) ?
Ce1 O1 C1 C2 3_757 . . . 180.0(2) ?
Ce1 O1 C1 Ce1 . . . 3_757 132.79(18) ?
O2 C1 C2 C3 . . . . 176.4(2) ?
O1 C1 C2 C3 . . . . -3.4(4) ?
Ce1 O4 C3 O3 3_657 . . . -15.7(2) ?
Ce1 O4 C3 C2 3_657 . . . 165.9(2) ?
Ce1 O3 C3 O4 . . . . 163.95(17) ?
Ce1 O3 C3 O4 3_657 . . . 15.9(2) ?
Ce1 O3 C3 C2 . . . . -17.7(4) ?
Ce1 O3 C3 C2 3_657 . . . -165.7(2) ?
Ce1 O3 C3 Ce1 . . . 3_657 148.1(2) ?
C1 C2 C3 O4 . . . . -146.9(2) ?
C1 C2 C3 O3 . . . . 34.7(3) ?
C1 C2 C3 Ce1 . . . 3_657 -54.5(8) ?
